data_4514199
loop_
_publ_author_name
'Domski, Gregory J.'
'Eagan, James M.'
'De Rosa, Claudio'
'Di Girolamo, Rocco'
'LaPointe, Anne M.'
'Lobkovsky, Emil B.'
'Talarico, Giovanni'
'Coates, Geoffrey W.'

_publ_section_title
;
 Combined Experimental and Theoretical Approach for Living and
 Isoselective Propylene Polymerization
;
_journal_issue 10
_journal_name_full 'ACS Catalysis'
_journal_page_first 6930
_journal_paper_doi 10.1021/acscatal.7b02107
_journal_volume 7
_journal_year 2017
_chemical_formula_moiety 'C32 H38 Hf N2'
_chemical_formula_sum 'C32 H38 Hf N2'
_chemical_formula_weight 629.13
_space_group_crystal_system triclinic
_space_group_IT_number 2
_space_group_name_Hall '-P 1'
_space_group_name_H-M_alt 'P -1'
_symmetry_space_group_name_Hall '-P 1'
_symmetry_space_group_name_H-M 'P -1'
_atom_sites_solution_hydrogens geom
_audit_creation_date 2017-06-30
_audit_creation_method
;
Olex2 1.2
(compiled 2017.01.04 svn.r3372 for OlexSys, GUI svn.r5335)
;
_cell_angle_alpha 91.516(2)
_cell_angle_beta 95.983(2)
_cell_angle_gamma 93.882(2)
_cell_formula_units_Z 4
_cell_length_a 9.6947(4)
_cell_length_b 12.8143(5)
_cell_length_c 22.3108(9)
_cell_measurement_reflns_used 9945
_cell_measurement_temperature 173.15
_cell_measurement_theta_max 0.00
_cell_measurement_theta_min 0.00
_cell_volume 2748.70(19)
_computing_cell_refinement 'SAINT v7.34A (Bruker, 200?)'
_computing_data_reduction 'SAINT v7.34A (Bruker, 200?)'
_computing_molecular_graphics 'Olex2 (Dolomanov et al., 2009)'
_computing_publication_material 'Olex2 (Dolomanov et al., 2009)'
_computing_structure_refinement 'XL (Sheldrick, 2008)'
_diffrn_ambient_temperature 173.15
_diffrn_measured_fraction_theta_full 0.999
_diffrn_measured_fraction_theta_max 0.999
_diffrn_measurement_device_type 'CCD area detector'
_diffrn_measurement_method 'phi and omega scans'
_diffrn_radiation_monochromator graphite
_diffrn_radiation_type MoK\a
_diffrn_radiation_wavelength 0.71073
_diffrn_reflns_av_R_equivalents 0.0453
_diffrn_reflns_av_unetI/netI 0.0476
_diffrn_reflns_Laue_measured_fraction_full 0.999
_diffrn_reflns_Laue_measured_fraction_max 0.999
_diffrn_reflns_limit_h_max 11
_diffrn_reflns_limit_h_min -11
_diffrn_reflns_limit_k_max 15
_diffrn_reflns_limit_k_min -15
_diffrn_reflns_limit_l_max 26
_diffrn_reflns_limit_l_min -26
_diffrn_reflns_number 37050
_diffrn_reflns_point_group_measured_fraction_full 0.999
_diffrn_reflns_point_group_measured_fraction_max 0.999
_diffrn_reflns_theta_full 25.242
_diffrn_reflns_theta_max 25.350
_diffrn_reflns_theta_min 1.594
_exptl_absorpt_coefficient_mu 3.817
_exptl_absorpt_correction_T_max 0.8941
_exptl_absorpt_correction_T_min 0.3939
_exptl_absorpt_correction_type multi-scan
_exptl_absorpt_process_details
'SADABS-2004/1 (Bruker,2004) was used for absorption correction. R(int) was 0.0728 before and 0.0404 after correction. The Ratio of minimum to maximum transmission is 0.6864. The \l/2 correction factor is 0.0015.'
_exptl_crystal_colour yellow
_exptl_crystal_colour_primary yellow
_exptl_crystal_density_diffrn 1.520
_exptl_crystal_description plate
_exptl_crystal_F_000 1264
_exptl_crystal_size_max 0.3
_exptl_crystal_size_mid 0.15
_exptl_crystal_size_min 0.03
_refine_diff_density_max 0.802
_refine_diff_density_min -1.096
_refine_diff_density_rms 0.110
_refine_ls_extinction_method none
_refine_ls_goodness_of_fit_ref 1.042
_refine_ls_hydrogen_treatment constr
_refine_ls_matrix_type full
_refine_ls_number_parameters 646
_refine_ls_number_reflns 10062
_refine_ls_number_restraints 0
_refine_ls_restrained_S_all 1.042
_refine_ls_R_factor_all 0.0410
_refine_ls_R_factor_gt 0.0299
_refine_ls_shift/su_max 0.002
_refine_ls_shift/su_mean 0.000
_refine_ls_structure_factor_coef Fsqd
_refine_ls_weighting_details 'w=1/[\s^2^(Fo^2^)+(0.0223P)^2^+1.2393P] where P=(Fo^2^+2Fc^2^)/3'
_refine_ls_weighting_scheme calc
_refine_ls_wR_factor_gt 0.0598
_refine_ls_wR_factor_ref 0.0635
_reflns_Friedel_coverage 0.000
_reflns_number_gt 8302
_reflns_number_total 10062
_reflns_threshold_expression 'I > 2\s(I)'
_cod_data_source_file cs7b02107_si_006.cif
_cod_data_source_block m
_cod_depositor_comments 'Adding full bibliography for 4514196--4514200.cif.'
_cod_database_code 4514199
_shelx_shelxl_version_number 2014/7
_shelx_space_group_comment
;
The symmetry employed for this shelxl refinement is uniquely defined
by the following loop, which should always be used as a source of
symmetry information in preference to the above space-group names.
They are only intended as comments.
;
_shelx_estimated_absorpt_t_max 0.894
_shelx_estimated_absorpt_t_min 0.394
_olex2_refinement_description
;
1. Fixed Uiso
 At 1.2 times of:
  All C(H) groups
 At 1.5 times of:
  All C(H,H,H) groups
2.a Ternary CH refined with riding coordinates:
 C25(H25), C28(H28), C57(H57), C60(H60)
2.b Me refined with riding coordinates:
 C64(H64A,H64B,H64C)
2.c Aromatic/amide H refined with riding coordinates:
 C2(H2), C3(H3), C5(H5), C6(H6), C7(H7), C8(H8), C12(H12), C13(H13), C14(H14),
 C21(H21), C22(H22), C23(H23), C34(H34), C35(H35), C37(H37), C38(H38), C39(H39),
  C40(H40), C44(H44), C45(H45), C46(H46), C53(H53), C54(H54), C55(H55)
2.d Idealised Me refined as rotating group:
 C17(H17A,H17B,H17C), C18(H18A,H18B,H18C), C26(H26A,H26B,H26C), C27(H27A,H27B,
 H27C), C29(H29A,H29B,H29C), C30(H30A,H30B,H30C), C31(H31A,H31B,H31C), C32(H32A,
 H32B,H32C), C49(H49A,H49B,H49C), C50(H50A,H50B,H50C), C58(H58A,H58B,H58C),
 C59(H59A,H59B,H59C), C61(H61A,H61B,H61C), C62(H62A,H62B,H62C), C63(H63A,H63B,
 H63C)
;
_olex2_submission_special_instructions 'No special instructions were received'

loop_
_space_group_symop_operation_xyz
'x, y, z'
'-x, -y, -z'

loop_
_atom_site_label
_atom_site_type_symbol
_atom_site_fract_x
_atom_site_fract_y
_atom_site_fract_z
_atom_site_U_iso_or_equiv
_atom_site_adp_type
_atom_site_occupancy
_atom_site_site_symmetry_order
_atom_site_calc_flag
_atom_site_refinement_flags_posn
Hf1 Hf 0.19807(2) 0.49934(2) 0.91075(2) 0.01961(6) Uani 1 1 d .
Hf2 Hf 0.32307(2) -0.01548(2) 0.59892(2) 0.02215(6) Uani 1 1 d .
N1 N -0.0208(3) 0.4875(2) 0.85911(15) 0.0182(7) Uani 1 1 d .
N2 N 0.1670(3) 0.6371(2) 0.86754(15) 0.0209(8) Uani 1 1 d .
N3 N 0.5492(3) 0.0020(2) 0.64183(15) 0.0215(8) Uani 1 1 d .
N4 N 0.3588(3) 0.1318(2) 0.64100(15) 0.0215(8) Uani 1 1 d .
C1 C 0.0946(4) 0.3363(3) 0.91617(19) 0.0214(9) Uani 1 1 d .
C2 C 0.1635(4) 0.2601(3) 0.9500(2) 0.0274(10) Uani 1 1 d .
H2 H 0.2502 0.2792 0.9728 0.033 Uiso 1 1 calc R
C3 C 0.1082(4) 0.1596(3) 0.9506(2) 0.0278(10) Uani 1 1 d .
H3 H 0.1536 0.1110 0.9758 0.033 Uiso 1 1 calc R
C4 C -0.0159(4) 0.1267(3) 0.9140(2) 0.0261(10) Uani 1 1 d .
C5 C -0.0677(5) 0.0209(3) 0.9119(2) 0.0325(11) Uani 1 1 d .
H5 H -0.0237 -0.0267 0.9383 0.039 Uiso 1 1 calc R
C6 C -0.1788(5) -0.0143(3) 0.8730(2) 0.0420(13) Uani 1 1 d .
H6 H -0.2133 -0.0855 0.8726 0.050 Uiso 1 1 calc R
C7 C -0.2421(5) 0.0550(4) 0.8336(2) 0.0446(14) Uani 1 1 d .
H7 H -0.3174 0.0301 0.8051 0.054 Uiso 1 1 calc R
C8 C -0.1970(5) 0.1586(3) 0.8356(2) 0.0353(12) Uani 1 1 d .
H8 H -0.2418 0.2041 0.8082 0.042 Uiso 1 1 calc R
C9 C -0.0856(4) 0.1999(3) 0.8773(2) 0.0243(10) Uani 1 1 d .
C10 C -0.0307(4) 0.3075(3) 0.88308(19) 0.0214(9) Uani 1 1 d .
C11 C -0.1031(4) 0.3954(3) 0.85611(19) 0.0216(9) Uani 1 1 d .
C12 C -0.2412(4) 0.3973(3) 0.8341(2) 0.0277(10) Uani 1 1 d .
H12 H -0.3008 0.3351 0.8332 0.033 Uiso 1 1 calc R
C13 C -0.2931(4) 0.4878(3) 0.8135(2) 0.0310(11) Uani 1 1 d .
H13 H -0.3874 0.4876 0.7968 0.037 Uiso 1 1 calc R
C14 C -0.2087(4) 0.5796(3) 0.8168(2) 0.0301(11) Uani 1 1 d .
H14 H -0.2439 0.6432 0.8031 0.036 Uiso 1 1 calc R
C15 C -0.0721(4) 0.5765(3) 0.84055(18) 0.0212(9) Uani 1 1 d .
C16 C 0.0255(4) 0.6735(3) 0.85419(19) 0.0223(9) Uani 1 1 d .
C17 C 0.0113(4) 0.7503(3) 0.8036(2) 0.0293(11) Uani 1 1 d .
H17A H 0.0291 0.7158 0.7658 0.044 Uiso 1 1 calc GR
H17B H 0.0787 0.8105 0.8130 0.044 Uiso 1 1 calc GR
H17C H -0.0831 0.7741 0.7996 0.044 Uiso 1 1 calc GR
C18 C -0.0211(4) 0.7248(3) 0.9109(2) 0.0322(11) Uani 1 1 d .
H18A H 0.0354 0.7904 0.9211 0.048 Uiso 1 1 calc GR
H18B H -0.0093 0.6773 0.9445 0.048 Uiso 1 1 calc GR
H18C H -0.1192 0.7394 0.9033 0.048 Uiso 1 1 calc GR
C19 C 0.2821(4) 0.6945(3) 0.8454(2) 0.0239(10) Uani 1 1 d .
C20 C 0.3676(4) 0.7687(3) 0.8829(2) 0.0277(10) Uani 1 1 d .
C21 C 0.4813(5) 0.8183(3) 0.8599(2) 0.0389(13) Uani 1 1 d .
H21 H 0.5393 0.8682 0.8849 0.047 Uiso 1 1 calc R
C22 C 0.5131(5) 0.7983(4) 0.8029(3) 0.0470(14) Uani 1 1 d .
H22 H 0.5920 0.8336 0.7886 0.056 Uiso 1 1 calc R
C23 C 0.4299(5) 0.7266(3) 0.7665(2) 0.0415(13) Uani 1 1 d .
H23 H 0.4514 0.7133 0.7266 0.050 Uiso 1 1 calc R
C24 C 0.3156(4) 0.6731(3) 0.7863(2) 0.0276(10) Uani 1 1 d .
C25 C 0.3408(5) 0.7953(3) 0.9466(2) 0.0315(11) Uani 1 1 d .
H25 H 0.2582 0.7499 0.9559 0.038 Uiso 1 1 calc R
C26 C 0.4633(5) 0.7718(4) 0.9917(2) 0.0506(15) Uani 1 1 d .
H26A H 0.5457 0.8160 0.9840 0.076 Uiso 1 1 calc GR
H26B H 0.4821 0.6980 0.9872 0.076 Uiso 1 1 calc GR
H26C H 0.4409 0.7864 1.0327 0.076 Uiso 1 1 calc GR
C27 C 0.3068(5) 0.9086(3) 0.9544(2) 0.0398(12) Uani 1 1 d .
H27A H 0.2292 0.9231 0.9247 0.060 Uiso 1 1 calc GR
H27B H 0.3884 0.9550 0.9483 0.060 Uiso 1 1 calc GR
H27C H 0.2808 0.9209 0.9951 0.060 Uiso 1 1 calc GR
C28 C 0.2354(5) 0.5904(3) 0.7444(2) 0.0296(11) Uani 1 1 d .
H28 H 0.1513 0.5645 0.7635 0.036 Uiso 1 1 calc R
C29 C 0.1867(5) 0.6306(4) 0.6825(2) 0.0486(14) Uani 1 1 d .
H29A H 0.2678 0.6523 0.6618 0.073 Uiso 1 1 calc GR
H29B H 0.1307 0.6904 0.6873 0.073 Uiso 1 1 calc GR
H29C H 0.1306 0.5747 0.6585 0.073 Uiso 1 1 calc GR
C30 C 0.3231(5) 0.4974(3) 0.7354(2) 0.0401(13) Uani 1 1 d .
H30A H 0.3488 0.4668 0.7744 0.060 Uiso 1 1 calc GR
H30B H 0.4075 0.5214 0.7176 0.060 Uiso 1 1 calc GR
H30C H 0.2692 0.4446 0.7083 0.060 Uiso 1 1 calc GR
C31 C 0.4091(4) 0.4564(4) 0.8966(2) 0.0378(12) Uani 1 1 d .
H31A H 0.4627 0.5175 0.8833 0.057 Uiso 1 1 calc GR
H31B H 0.4030 0.4000 0.8657 0.057 Uiso 1 1 calc GR
H31C H 0.4553 0.4327 0.9345 0.057 Uiso 1 1 calc GR
C32 C 0.2099(5) 0.5413(3) 1.0068(2) 0.0316(11) Uani 1 1 d .
H32A H 0.1224 0.5692 1.0157 0.047 Uiso 1 1 calc GR
H32B H 0.2867 0.5944 1.0174 0.047 Uiso 1 1 calc GR
H32C H 0.2259 0.4790 1.0304 0.047 Uiso 1 1 calc GR
C33 C 0.4277(4) -0.1669(3) 0.58848(19) 0.0236(10) Uani 1 1 d .
C34 C 0.3566(4) -0.2559(3) 0.55700(19) 0.0273(10) Uani 1 1 d .
H34 H 0.2665 -0.2495 0.5368 0.033 Uiso 1 1 calc R
C35 C 0.4132(5) -0.3494(3) 0.5549(2) 0.0317(11) Uani 1 1 d .
H35 H 0.3651 -0.4057 0.5311 0.038 Uiso 1 1 calc R
C36 C 0.5407(5) -0.3646(3) 0.5872(2) 0.0293(11) Uani 1 1 d .
C37 C 0.5944(5) -0.4640(3) 0.5886(2) 0.0370(12) Uani 1 1 d .
H37 H 0.5456 -0.5200 0.5648 0.044 Uiso 1 1 calc R
C38 C 0.7128(5) -0.4818(4) 0.6227(2) 0.0442(14) Uani 1 1 d .
H38 H 0.7494 -0.5486 0.6210 0.053 Uiso 1 1 calc R
C39 C 0.7820(5) -0.4016(4) 0.6605(2) 0.0445(13) Uani 1 1 d .
H39 H 0.8623 -0.4152 0.6865 0.053 Uiso 1 1 calc R
C40 C 0.7341(5) -0.3043(4) 0.6602(2) 0.0379(12) Uani 1 1 d .
H40 H 0.7820 -0.2510 0.6863 0.046 Uiso 1 1 calc R
C41 C 0.6153(4) -0.2797(3) 0.6222(2) 0.0278(10) Uani 1 1 d .
C42 C 0.5576(4) -0.1797(3) 0.61839(19) 0.0229(10) Uani 1 1 d .
C43 C 0.6322(4) -0.0800(3) 0.64257(19) 0.0249(10) Uani 1 1 d .
C44 C 0.7724(5) -0.0605(3) 0.6590(2) 0.0369(12) Uani 1 1 d .
H44 H 0.8324 -0.1161 0.6587 0.044 Uiso 1 1 calc R
C45 C 0.8266(5) 0.0400(4) 0.6758(2) 0.0419(13) Uani 1 1 d .
H45 H 0.9233 0.0529 0.6878 0.050 Uiso 1 1 calc R
C46 C 0.7413(4) 0.1203(3) 0.6752(2) 0.0359(12) Uani 1 1 d .
H46 H 0.7777 0.1894 0.6869 0.043 Uiso 1 1 calc R
C47 C 0.6016(4) 0.0998(3) 0.65731(19) 0.0238(10) Uani 1 1 d .
C48 C 0.5015(4) 0.1842(3) 0.6472(2) 0.0253(10) Uani 1 1 d .
C49 C 0.5267(4) 0.2696(3) 0.6971(2) 0.0346(12) Uani 1 1 d .
H49A H 0.4564 0.3208 0.6906 0.052 Uiso 1 1 calc GR
H49B H 0.6194 0.3047 0.6962 0.052 Uiso 1 1 calc GR
H49C H 0.5204 0.2382 0.7363 0.052 Uiso 1 1 calc GR
C50 C 0.5312(5) 0.2337(3) 0.5872(2) 0.0350(12) Uani 1 1 d .
H50A H 0.5146 0.1802 0.5545 0.053 Uiso 1 1 calc GR
H50B H 0.6282 0.2620 0.5902 0.053 Uiso 1 1 calc GR
H50C H 0.4696 0.2902 0.5787 0.053 Uiso 1 1 calc GR
C51 C 0.2520(4) 0.1828(3) 0.6678(2) 0.0238(10) Uani 1 1 d .
C52 C 0.1620(4) 0.2451(3) 0.6331(2) 0.0266(10) Uani 1 1 d .
C53 C 0.0602(4) 0.2932(3) 0.6613(2) 0.0310(11) Uani 1 1 d .
H53 H -0.0027 0.3338 0.6381 0.037 Uiso 1 1 calc R
C54 C 0.0484(4) 0.2834(3) 0.7212(2) 0.0355(12) Uani 1 1 d .
H54 H -0.0192 0.3196 0.7398 0.043 Uiso 1 1 calc R
C55 C 0.1344(4) 0.2214(3) 0.7546(2) 0.0316(11) Uani 1 1 d .
H55 H 0.1241 0.2137 0.7961 0.038 Uiso 1 1 calc R
C56 C 0.2363(4) 0.1694(3) 0.7293(2) 0.0252(10) Uani 1 1 d .
C57 C 0.1697(5) 0.2615(3) 0.5666(2) 0.0342(11) Uani 1 1 d .
H57 H 0.2471 0.2212 0.5538 0.041 Uiso 1 1 calc R
C58 C 0.0353(5) 0.2193(5) 0.5292(2) 0.0600(17) Uani 1 1 d .
H58A H 0.0153 0.1456 0.5381 0.090 Uiso 1 1 calc GR
H58B H 0.0461 0.2253 0.4862 0.090 Uiso 1 1 calc GR
H58C H -0.0416 0.2600 0.5394 0.090 Uiso 1 1 calc GR
C59 C 0.2026(6) 0.3764(4) 0.5542(2) 0.0526(15) Uani 1 1 d .
H59A H 0.1251 0.4170 0.5638 0.079 Uiso 1 1 calc GR
H59B H 0.2162 0.3835 0.5115 0.079 Uiso 1 1 calc GR
H59C H 0.2875 0.4026 0.5793 0.079 Uiso 1 1 calc GR
C60 C 0.3205(5) 0.0977(3) 0.7690(2) 0.0308(11) Uani 1 1 d .
H60 H 0.3974 0.0743 0.7464 0.037 Uiso 1 1 calc R
C61 C 0.3855(5) 0.1506(4) 0.8285(2) 0.0438(13) Uani 1 1 d .
H61A H 0.4418 0.2140 0.8202 0.066 Uiso 1 1 calc GR
H61B H 0.4446 0.1024 0.8507 0.066 Uiso 1 1 calc GR
H61C H 0.3116 0.1694 0.8528 0.066 Uiso 1 1 calc GR
C62 C 0.2305(6) 0.0010(4) 0.7828(2) 0.0496(14) Uani 1 1 d .
H62A H 0.1538 0.0222 0.8047 0.074 Uiso 1 1 calc GR
H62B H 0.2870 -0.0456 0.8076 0.074 Uiso 1 1 calc GR
H62C H 0.1928 -0.0359 0.7450 0.074 Uiso 1 1 calc GR
C63 C 0.1229(4) -0.0828(3) 0.6235(2) 0.0374(12) Uani 1 1 d .
H63A H 0.0576 -0.0278 0.6244 0.056 Uiso 1 1 calc GR
H63B H 0.1367 -0.1131 0.6634 0.056 Uiso 1 1 calc GR
H63C H 0.0851 -0.1376 0.5936 0.056 Uiso 1 1 calc GR
C64 C 0.2837(5) 0.0140(3) 0.50239(19) 0.0364(12) Uani 1 1 d .
H64A H 0.2658 -0.0528 0.4796 0.055 Uiso 1 1 calc R
H64B H 0.2025 0.0555 0.4955 0.055 Uiso 1 1 calc R
H64C H 0.3651 0.0526 0.4890 0.055 Uiso 1 1 calc R

loop_
_atom_site_aniso_label
_atom_site_aniso_U_11
_atom_site_aniso_U_22
_atom_site_aniso_U_33
_atom_site_aniso_U_23
_atom_site_aniso_U_13
_atom_site_aniso_U_12
Hf1 0.01653(10) 0.01960(9) 0.02222(11) 0.00078(8) 0.00184(8) -0.00191(7)
Hf2 0.01947(10) 0.02270(9) 0.02336(12) -0.00563(8) 0.00349(8) -0.00450(8)
N1 0.0162(17) 0.0191(16) 0.019(2) -0.0001(15) 0.0026(15) -0.0019(14)
N2 0.0122(17) 0.0235(17) 0.026(2) 0.0002(15) 0.0037(15) -0.0051(14)
N3 0.0214(18) 0.0245(17) 0.018(2) -0.0031(15) 0.0045(15) -0.0036(15)
N4 0.0210(18) 0.0206(16) 0.022(2) -0.0050(15) 0.0054(16) -0.0050(15)
C1 0.018(2) 0.024(2) 0.023(2) 0.0013(18) 0.0067(19) -0.0015(18)
C2 0.023(2) 0.024(2) 0.035(3) 0.000(2) 0.003(2) 0.0013(19)
C3 0.031(3) 0.026(2) 0.029(3) 0.004(2) 0.007(2) 0.007(2)
C4 0.026(2) 0.023(2) 0.031(3) 0.001(2) 0.013(2) -0.0022(19)
C5 0.033(3) 0.021(2) 0.046(3) 0.006(2) 0.016(2) -0.001(2)
C6 0.038(3) 0.022(2) 0.066(4) -0.002(2) 0.014(3) -0.007(2)
C7 0.037(3) 0.034(3) 0.059(4) -0.008(3) -0.002(3) -0.009(2)
C8 0.032(3) 0.029(2) 0.043(3) -0.001(2) 0.001(2) -0.008(2)
C9 0.020(2) 0.022(2) 0.032(3) -0.0009(19) 0.011(2) -0.0023(18)
C10 0.022(2) 0.021(2) 0.023(2) 0.0032(18) 0.011(2) 0.0010(18)
C11 0.022(2) 0.022(2) 0.020(2) -0.0017(18) 0.0031(19) -0.0058(18)
C12 0.023(2) 0.029(2) 0.029(3) -0.004(2) 0.002(2) -0.0086(19)
C13 0.017(2) 0.039(3) 0.034(3) 0.002(2) -0.006(2) -0.004(2)
C14 0.022(2) 0.034(2) 0.034(3) 0.008(2) 0.000(2) 0.005(2)
C15 0.021(2) 0.023(2) 0.020(2) 0.0012(18) 0.0074(19) -0.0009(18)
C16 0.020(2) 0.0197(19) 0.027(3) 0.0059(18) 0.0007(19) 0.0007(17)
C17 0.024(2) 0.024(2) 0.040(3) 0.005(2) 0.001(2) 0.0029(19)
C18 0.027(2) 0.028(2) 0.042(3) -0.005(2) 0.005(2) 0.002(2)
C19 0.021(2) 0.019(2) 0.031(3) 0.0053(19) 0.002(2) 0.0005(18)
C20 0.024(2) 0.019(2) 0.039(3) -0.002(2) 0.002(2) 0.0010(19)
C21 0.025(2) 0.027(2) 0.063(4) -0.013(2) 0.009(3) -0.009(2)
C22 0.036(3) 0.034(3) 0.073(4) -0.007(3) 0.026(3) -0.012(2)
C23 0.049(3) 0.032(2) 0.046(3) -0.005(2) 0.024(3) -0.009(2)
C24 0.024(2) 0.025(2) 0.034(3) 0.003(2) 0.007(2) -0.0001(19)
C25 0.030(3) 0.025(2) 0.037(3) -0.002(2) -0.005(2) -0.004(2)
C26 0.045(3) 0.046(3) 0.054(4) 0.009(3) -0.019(3) -0.011(3)
C27 0.051(3) 0.030(2) 0.037(3) -0.011(2) 0.006(3) -0.001(2)
C28 0.031(3) 0.030(2) 0.028(3) 0.001(2) 0.007(2) -0.002(2)
C29 0.054(3) 0.064(3) 0.030(3) 0.010(3) 0.012(3) 0.007(3)
C30 0.031(3) 0.040(3) 0.047(3) -0.015(2) 0.004(2) -0.006(2)
C31 0.028(3) 0.039(3) 0.048(3) 0.012(2) 0.010(2) 0.006(2)
C32 0.033(3) 0.032(2) 0.029(3) 0.005(2) 0.002(2) -0.004(2)
C33 0.022(2) 0.025(2) 0.024(3) -0.0054(19) 0.007(2) -0.0024(18)
C34 0.026(2) 0.032(2) 0.023(3) -0.004(2) 0.006(2) -0.004(2)
C35 0.038(3) 0.029(2) 0.027(3) -0.006(2) 0.007(2) -0.009(2)
C36 0.037(3) 0.022(2) 0.031(3) 0.000(2) 0.016(2) -0.003(2)
C37 0.049(3) 0.022(2) 0.042(3) -0.003(2) 0.016(3) -0.002(2)
C38 0.050(3) 0.029(3) 0.058(4) 0.008(3) 0.020(3) 0.008(2)
C39 0.047(3) 0.039(3) 0.050(4) 0.004(3) 0.005(3) 0.015(3)
C40 0.035(3) 0.035(3) 0.043(3) 0.001(2) 0.004(2) 0.000(2)
C41 0.029(2) 0.030(2) 0.026(3) 0.001(2) 0.013(2) 0.003(2)
C42 0.026(2) 0.024(2) 0.019(2) -0.0031(18) 0.011(2) -0.0040(19)
C43 0.026(2) 0.025(2) 0.025(3) -0.0050(19) 0.005(2) 0.0022(19)
C44 0.028(3) 0.034(2) 0.048(3) -0.012(2) 0.001(2) 0.003(2)
C45 0.020(2) 0.042(3) 0.062(4) -0.013(3) 0.001(2) -0.006(2)
C46 0.024(2) 0.030(2) 0.051(3) -0.012(2) 0.002(2) -0.009(2)
C47 0.022(2) 0.025(2) 0.023(3) -0.0033(19) 0.007(2) -0.0076(19)
C48 0.022(2) 0.024(2) 0.029(3) -0.006(2) 0.004(2) -0.0061(18)
C49 0.026(2) 0.030(2) 0.046(3) -0.013(2) 0.007(2) -0.008(2)
C50 0.033(3) 0.032(2) 0.038(3) -0.001(2) 0.007(2) -0.014(2)
C51 0.019(2) 0.0151(19) 0.036(3) -0.0066(19) 0.007(2) -0.0068(17)
C52 0.024(2) 0.023(2) 0.031(3) -0.004(2) 0.002(2) -0.0081(19)
C53 0.021(2) 0.024(2) 0.046(3) -0.004(2) -0.004(2) -0.0013(19)
C54 0.023(2) 0.031(2) 0.052(4) -0.014(2) 0.016(2) -0.007(2)
C55 0.032(3) 0.029(2) 0.035(3) -0.003(2) 0.013(2) -0.004(2)
C56 0.025(2) 0.023(2) 0.028(3) -0.0027(19) 0.013(2) -0.0066(19)
C57 0.031(3) 0.032(2) 0.037(3) 0.000(2) -0.008(2) 0.001(2)
C58 0.049(3) 0.080(4) 0.045(4) -0.016(3) -0.021(3) 0.006(3)
C59 0.070(4) 0.044(3) 0.046(4) 0.016(3) 0.007(3) 0.013(3)
C60 0.035(3) 0.034(2) 0.025(3) 0.001(2) 0.006(2) 0.003(2)
C61 0.045(3) 0.058(3) 0.027(3) -0.005(3) 0.001(2) 0.000(3)
C62 0.071(4) 0.040(3) 0.037(3) 0.012(3) 0.006(3) -0.005(3)
C63 0.030(3) 0.036(2) 0.046(3) -0.012(2) 0.010(2) -0.008(2)
C64 0.050(3) 0.038(3) 0.020(3) -0.007(2) 0.003(2) 0.000(2)

loop_
_atom_type_symbol
_atom_type_description
_atom_type_scat_dispersion_real
_atom_type_scat_dispersion_imag
_atom_type_scat_source
C C 0.0033 0.0016 'International Tables Vol C Tables 4.2.6.8 and 6.1.1.4'
H H 0.0000 0.0000 'International Tables Vol C Tables 4.2.6.8 and 6.1.1.4'
Hf Hf -0.5830 6.1852 'International Tables Vol C Tables 4.2.6.8 and 6.1.1.4'
N N 0.0061 0.0033 'International Tables Vol C Tables 4.2.6.8 and 6.1.1.4'

loop_
_geom_angle_atom_site_label_1
_geom_angle_atom_site_label_2
_geom_angle_atom_site_label_3
_geom_angle
N2 Hf1 N1 71.10(12)
N2 Hf1 C1 140.11(14)
N2 Hf1 C31 107.19(15)
N2 Hf1 C32 104.97(15)
C1 Hf1 N1 69.36(13)
C31 Hf1 N1 138.40(15)
C31 Hf1 C1 98.79(15)
C32 Hf1 N1 116.00(14)
C32 Hf1 C1 96.80(15)
C32 Hf1 C31 104.73(18)
N4 Hf2 N3 71.72(12)
N4 Hf2 C33 140.72(14)
N4 Hf2 C63 107.25(14)
N4 Hf2 C64 105.10(15)
C33 Hf2 N3 69.26(13)
C63 Hf2 N3 136.88(16)
C63 Hf2 C33 98.06(15)
C64 Hf2 N3 117.58(15)
C64 Hf2 C33 96.76(16)
C64 Hf2 C63 104.49(18)
C11 N1 Hf1 120.9(3)
C15 N1 Hf1 117.2(3)
C15 N1 C11 121.1(3)
C16 N2 Hf1 121.1(2)
C19 N2 Hf1 119.6(2)
C19 N2 C16 119.0(3)
C43 N3 Hf2 121.4(3)
C47 N3 Hf2 116.4(3)
C47 N3 C43 121.5(3)
C48 N4 Hf2 119.5(2)
C51 N4 Hf2 122.2(2)
C51 N4 C48 118.2(3)
C2 C1 Hf1 120.1(3)
C10 C1 Hf1 120.9(3)
C10 C1 C2 118.8(4)
C3 C2 C1 121.4(4)
C2 C3 C4 120.8(4)
C3 C4 C9 119.6(4)
C5 C4 C3 120.5(4)
C5 C4 C9 119.8(4)
C6 C5 C4 121.4(4)
C5 C6 C7 119.3(4)
C8 C7 C6 120.8(5)
C7 C8 C9 122.0(5)
C4 C9 C10 117.3(4)
C8 C9 C4 116.4(4)
C8 C9 C10 126.2(4)
C1 C10 C9 121.6(4)
C1 C10 C11 114.5(3)
C9 C10 C11 123.9(4)
N1 C11 C10 113.1(3)
N1 C11 C12 118.4(4)
C12 C11 C10 128.3(4)
C13 C12 C11 120.6(4)
C12 C13 C14 120.1(4)
C15 C14 C13 118.2(4)
N1 C15 C14 121.5(4)
N1 C15 C16 114.9(3)
C14 C15 C16 123.2(4)
N2 C16 C15 106.7(3)
N2 C16 C17 114.6(3)
N2 C16 C18 110.1(3)
C15 C16 C17 111.5(3)
C15 C16 C18 105.3(3)
C17 C16 C18 108.3(3)
C20 C19 N2 120.9(4)
C20 C19 C24 119.2(4)
C24 C19 N2 119.8(4)
C19 C20 C25 122.8(4)
C21 C20 C19 118.3(4)
C21 C20 C25 118.9(4)
C22 C21 C20 122.6(4)
C21 C22 C23 119.1(5)
C22 C23 C24 121.8(5)
C19 C24 C28 122.9(4)
C23 C24 C19 119.0(4)
C23 C24 C28 118.0(4)
C20 C25 C26 111.4(4)
C20 C25 C27 112.0(4)
C27 C25 C26 110.2(4)
C24 C28 C29 113.5(4)
C24 C28 C30 110.8(4)
C29 C28 C30 108.3(4)
C34 C33 Hf2 121.4(3)
C42 C33 Hf2 120.8(3)
C42 C33 C34 117.3(4)
C35 C34 C33 122.1(4)
C34 C35 C36 121.1(4)
C35 C36 C37 121.0(4)
C35 C36 C41 119.8(4)
C37 C36 C41 119.1(4)
C38 C37 C36 121.9(5)
C37 C38 C39 119.8(4)
C40 C39 C38 120.0(5)
C39 C40 C41 122.3(5)
C36 C41 C42 116.9(4)
C40 C41 C36 116.6(4)
C40 C41 C42 126.3(4)
C33 C42 C41 122.3(4)
C33 C42 C43 113.5(4)
C41 C42 C43 124.1(4)
N3 C43 C42 113.3(4)
N3 C43 C44 118.5(4)
C44 C43 C42 127.8(4)
C43 C44 C45 120.2(4)
C46 C45 C44 120.1(4)
C45 C46 C47 119.0(4)
N3 C47 C46 120.7(4)
N3 C47 C48 115.6(4)
C46 C47 C48 123.3(4)
N4 C48 C47 107.1(3)
N4 C48 C49 114.0(3)
N4 C48 C50 109.7(3)
C47 C48 C49 111.5(4)
C47 C48 C50 106.0(3)
C49 C48 C50 108.2(3)
C52 C51 N4 120.5(4)
C56 C51 N4 119.6(4)
C56 C51 C52 119.9(4)
C51 C52 C57 123.2(4)
C53 C52 C51 118.3(4)
C53 C52 C57 118.4(4)
C54 C53 C52 121.8(4)
C53 C54 C55 119.6(4)
C54 C55 C56 121.8(4)
C51 C56 C60 123.7(4)
C55 C56 C51 118.5(4)
C55 C56 C60 117.7(4)
C52 C57 C58 111.2(4)
C52 C57 C59 111.5(4)
C59 C57 C58 110.6(4)
C56 C60 C61 113.3(4)
C56 C60 C62 110.4(4)
C62 C60 C61 108.7(4)

loop_
_geom_bond_atom_site_label_1
_geom_bond_atom_site_label_2
_geom_bond_distance
Hf1 N1 2.300(3)
Hf1 N2 2.059(3)
Hf1 C1 2.267(4)
Hf1 C31 2.205(4)
Hf1 C32 2.184(4)
Hf2 N3 2.293(3)
Hf2 N4 2.076(3)
Hf2 C33 2.268(4)
Hf2 C63 2.198(4)
Hf2 C64 2.195(4)
N1 C11 1.375(5)
N1 C15 1.333(5)
N2 C16 1.482(5)
N2 C19 1.433(5)
N3 C43 1.366(5)
N3 C47 1.343(5)
N4 C48 1.488(5)
N4 C51 1.434(5)
C1 C2 1.411(6)
C1 C10 1.377(6)
C2 C3 1.362(6)
C3 C4 1.414(6)
C4 C5 1.411(5)
C4 C9 1.422(6)
C5 C6 1.355(6)
C6 C7 1.393(7)
C7 C8 1.367(6)
C8 C9 1.413(6)
C9 C10 1.442(5)
C10 C11 1.475(5)
C11 C12 1.380(6)
C12 C13 1.367(6)
C13 C14 1.383(6)
C14 C15 1.377(6)
C15 C16 1.515(5)
C16 C17 1.518(6)
C16 C18 1.534(6)
C19 C20 1.413(6)
C19 C24 1.414(6)
C20 C21 1.386(6)
C20 C25 1.506(6)
C21 C22 1.361(7)
C22 C23 1.370(6)
C23 C24 1.382(6)
C24 C28 1.513(6)
C25 C26 1.526(6)
C25 C27 1.521(5)
C28 C29 1.526(6)
C28 C30 1.531(6)
C33 C34 1.421(5)
C33 C42 1.384(6)
C34 C35 1.353(6)
C35 C36 1.393(6)
C36 C37 1.408(6)
C36 C41 1.431(6)
C37 C38 1.346(7)
C38 C39 1.401(7)
C39 C40 1.359(6)
C40 C41 1.416(6)
C41 C42 1.434(5)
C42 C43 1.484(5)
C43 C44 1.375(6)
C44 C45 1.383(6)
C45 C46 1.363(6)
C46 C47 1.377(6)
C47 C48 1.506(6)
C48 C49 1.529(5)
C48 C50 1.542(6)
C51 C52 1.409(6)
C51 C56 1.408(6)
C52 C53 1.393(6)
C52 C57 1.512(6)
C53 C54 1.362(6)
C54 C55 1.369(6)
C55 C56 1.387(5)
C56 C60 1.513(6)
C57 C58 1.530(6)
C57 C59 1.525(6)
C60 C61 1.530(6)
C60 C62 1.525(6)
